data_1518963
loop_
_publ_author_name
'Ritter, K.'
'Pehlken, C.'
'Sorsche, D.'
'Rau, S.'

_publ_section_title
;
 Optimized synthesis of a tert-butyl-phenyl-substituted
 tetrapyridophenazine ligand and its Ru(ii) complexes and determination of
 dimerization behaviour of the complexes through supramolecular
 &quot;Fingerhakel&quot;.
;
_journal_issue 19
_journal_name_full 'Dalton transactions (Cambridge, England : 2003)'
_journal_page_first 8889
_journal_page_last 8905
_journal_paper_doi 10.1039/c5dt00214a
_journal_volume 44
_journal_year 2015
_chemical_formula_moiety 'C80 H84 N10 Ru, 2(F6 P),8(C2 H3 N)'
_chemical_formula_sum 'C96 H108 F12 N18 P2 Ru'
_chemical_formula_weight 1905.01
_chemical_name_common Ru(tbp)tpphz
_space_group_IT_number 15
_symmetry_cell_setting monoclinic
_symmetry_Int_Tables_number 15
_symmetry_space_group_name_Hall '-C 2yc'
_symmetry_space_group_name_H-M 'C 1 2/c 1'
_atom_sites_solution_hydrogens geom
_audit_creation_date 2015-02-27T14:50:15-00:00
_audit_creation_method 'WinGX routine CIF_UPDATE'
_audit_update_record
;
2015-02-27 deposited with the CCDC.
2015-03-26 downloaded from the CCDC.
;
_cell_angle_alpha 90
_cell_angle_beta 91.5900(10)
_cell_angle_gamma 90
_cell_formula_units_Z 8
_cell_length_a 51.8116(7)
_cell_length_b 15.1574(2)
_cell_length_c 25.2431(3)
_cell_measurement_reflns_used 21449
_cell_measurement_temperature 180(2)
_cell_measurement_theta_max 71.411
_cell_measurement_theta_min 3.411
_cell_volume 19816.5(4)
_computing_cell_refinement
;
        CrysAlisPro, Agilent Technologies,
        Version 1.171.36.32 (release 02-08-2013 CrysAlis171 .NET)
        (compiled Aug  2 2013,16:46:58)
;
_computing_data_collection
;
        CrysAlisPro, Agilent Technologies,
        Version 1.171.36.32 (release 02-08-2013 CrysAlis171 .NET)
        (compiled Aug  2 2013,16:46:58)
;
_computing_data_reduction
;
        CrysAlisPro, Agilent Technologies,
        Version 1.171.36.32 (release 02-08-2013 CrysAlis171 .NET)
        (compiled Aug  2 2013,16:46:58)
;
_computing_structure_refinement 'SHELXL-2013 (Sheldrick, 2013)'
_diffrn_ambient_temperature 180(2)
_diffrn_detector_area_resol_mean 10.3385
_diffrn_measured_fraction_theta_full 0.993
_diffrn_measured_fraction_theta_max 0.968
_diffrn_measurement_device_type 'SuperNova, Dual, Cu at zero, Atlas'
_diffrn_measurement_method '\w scans'
_diffrn_orient_matrix_UB_11 0.0178993
_diffrn_orient_matrix_UB_12 -0.0306698
_diffrn_orient_matrix_UB_13 -0.044115
_diffrn_orient_matrix_UB_21 -0.0048894
_diffrn_orient_matrix_UB_22 0.0872824
_diffrn_orient_matrix_UB_23 -0.0299125
_diffrn_orient_matrix_UB_31 0.0232678
_diffrn_orient_matrix_UB_32 0.0419485
_diffrn_orient_matrix_UB_33 0.0297869
_diffrn_radiation_monochromator mirror
_diffrn_radiation_probe x-ray
_diffrn_radiation_type CuK\a
_diffrn_radiation_wavelength 1.54178
_diffrn_reflns_av_R_equivalents 0.0289
_diffrn_reflns_av_unetI/netI 0.0421
_diffrn_reflns_Laue_measured_fraction_full 0.993
_diffrn_reflns_Laue_measured_fraction_max 0.968
_diffrn_reflns_limit_h_max 62
_diffrn_reflns_limit_h_min -47
_diffrn_reflns_limit_k_max 18
_diffrn_reflns_limit_k_min -18
_diffrn_reflns_limit_l_max 30
_diffrn_reflns_limit_l_min -31
_diffrn_reflns_number 56735
_diffrn_reflns_point_group_measured_fraction_full 0.993
_diffrn_reflns_point_group_measured_fraction_max 0.968
_diffrn_reflns_theta_full 67.679
_diffrn_reflns_theta_max 72.564
_diffrn_reflns_theta_min 7.452
_exptl_absorpt_coefficient_mu 2.222
_exptl_absorpt_correction_T_max 1
_exptl_absorpt_correction_T_min 0.63394
_exptl_absorpt_correction_type multi-scan
_exptl_absorpt_process_details
;
        CrysAlisPro, Agilent Technologies,
        Version 1.171.36.32 (release 02-08-2013 CrysAlis171 .NET)
        (compiled Aug  2 2013,16:46:58)
        Empirical absorption correction using spherical harmonics,
 implemented in SCALE3 ABSPACK scaling algorithm.
;
_exptl_crystal_colour red
_exptl_crystal_density_diffrn 1.277
_exptl_crystal_description fragment
_exptl_crystal_F_000 7936
_exptl_crystal_size_max 0.2072
_exptl_crystal_size_mid 0.1366
_exptl_crystal_size_min 0.0946
_platon_squeeze_details
;
;
_refine_diff_density_max 0.725
_refine_diff_density_min -0.588
_refine_diff_density_rms 0.056
_refine_ls_extinction_method none
_refine_ls_goodness_of_fit_ref 0.78
_refine_ls_hydrogen_treatment constr
_refine_ls_matrix_type full
_refine_ls_number_parameters 991
_refine_ls_number_reflns 19053
_refine_ls_number_restraints 6
_refine_ls_restrained_S_all 0.786
_refine_ls_R_factor_all 0.0675
_refine_ls_R_factor_gt 0.0495
_refine_ls_shift/su_max 0.004
_refine_ls_shift/su_mean 0
_refine_ls_structure_factor_coef Fsqd
_refine_ls_weighting_details
;
 w=1/[\s^2^(Fo^2^)+(0.1097P)^2^+30.6532P]
 where P=(Fo^2^+2Fc^2^)/3
;
_refine_ls_weighting_scheme calc
_refine_ls_wR_factor_gt 0.1341
_refine_ls_wR_factor_ref 0.1472
_reflns_number_gt 13808
_reflns_number_total 19053
_reflns_threshold_expression 'I > 2\s(I)'
_cod_data_source_file c5dt00214a2.cif
_cod_data_source_block Ru(tbp)2tpphz
_cod_depositor_comments 'Adding full bibliography for 1518963--1518971.cif.'
_cod_original_sg_symbol_H-M 'C 2/c'
_cod_database_code 1518963

loop_
_symmetry_equiv_pos_as_xyz
'x, y, z'
'-x, y, -z+1/2'
'x+1/2, y+1/2, z'
'-x+1/2, y+1/2, -z+1/2'
'-x, -y, -z'
'x, -y, z-1/2'
'-x+1/2, -y+1/2, -z'
'x+1/2, -y+1/2, z-1/2'

loop_
_atom_site_label
_atom_site_type_symbol
_atom_site_fract_x
_atom_site_fract_y
_atom_site_fract_z
_atom_site_U_iso_or_equiv
_atom_site_adp_type
_atom_site_occupancy
_atom_site_calc_flag
C1 C 0.56789(6) 0.6114(2) 0.87426(13) 0.0570(8) Uani 1 d
H1 H 0.5655 0.6707 0.8659 0.068 Uiso 1 calc
C2 C 0.54689(6) 0.5613(3) 0.88931(14) 0.0651(9) Uani 1 d
H2 H 0.5308 0.588 0.8907 0.078 Uiso 1 calc
C3 C 0.54918(6) 0.4735(2) 0.90226(12) 0.0555(8) Uani 1 d
C4 C 0.57375(5) 0.4378(2) 0.89829(11) 0.0506(7) Uani 1 d
H4 H 0.5764 0.3785 0.9061 0.061 Uiso 1 calc
C5 C 0.59441(5) 0.4893(2) 0.88280(10) 0.0437(6) Uani 1 d
C6 C 0.62064(5) 0.4543(2) 0.87629(10) 0.0427(6) Uani 1 d
C7 C 0.62677(6) 0.3667(2) 0.88092(13) 0.0524(7) Uani 1 d
H7 H 0.6141 0.3269 0.8905 0.063 Uiso 1 calc
C8 C 0.65166(6) 0.3356(2) 0.87166(14) 0.0605(8) Uani 1 d
C9 C 0.66970(6) 0.3992(2) 0.85958(13) 0.0560(8) Uani 1 d
H9 H 0.6866 0.3825 0.8535 0.067 Uiso 1 calc
C10 C 0.66295(5) 0.4865(2) 0.85640(11) 0.0470(7) Uani 1 d
H10 H 0.6757 0.5276 0.8488 0.056 Uiso 1 calc
C11 C 0.62174(5) 0.6547(2) 0.97671(10) 0.0462(7) Uani 1 d
H11 H 0.6058 0.6269 0.9728 0.055 Uiso 1 calc
C12 C 0.63019(5) 0.6791(2) 1.02756(10) 0.0432(6) Uani 1 d
C13 C 0.65431(5) 0.7178(2) 1.03354(10) 0.0447(6) Uani 1 d
H13 H 0.6607 0.7331 1.0671 0.054 Uiso 1 calc
C14 C 0.66907(5) 0.73371(19) 0.98875(10) 0.0427(6) Uani 1 d
C15 C 0.69439(5) 0.77586(19) 0.99145(10) 0.0431(6) Uani 1 d
C16 C 0.70788(5) 0.79395(19) 0.94463(10) 0.0431(6) Uani 1 d
C17 C 0.69676(5) 0.7678(2) 0.89313(10) 0.0442(6) Uani 1 d
C18 C 0.70916(6) 0.7824(2) 0.84522(11) 0.0493(7) Uani 1 d
H18 H 0.7251 0.8104 0.845 0.059 Uiso 1 calc
C19 C 0.69728(6) 0.7544(2) 0.79810(11) 0.0495(7) Uani 1 d
C20 C 0.67314(6) 0.7150(2) 0.80077(10) 0.0463(6) Uani 1 d
H20 H 0.665 0.6982 0.7691 0.056 Uiso 1 calc
C21 C 0.67280(5) 0.72642(19) 0.89166(10) 0.0412(6) Uani 1 d
C22 C 0.65890(5) 0.70911(18) 0.93953(10) 0.0403(6) Uani 1 d
C23 C 0.58740(7) 0.8965(3) 0.86351(14) 0.0670(9) Uani 1 d
H23 H 0.5837 0.9364 0.8902 0.08 Uiso 1 calc
C24 C 0.60096(7) 0.8217(2) 0.87524(13) 0.0576(8) Uani 1 d
H24 H 0.6061 0.8123 0.9103 0.069 Uiso 1 calc
C25 C 0.59971(6) 0.7761(2) 0.78818(11) 0.0511(7) Uani 1 d
C26 C 0.60758(6) 0.7069(2) 0.75081(11) 0.0503(7) Uani 1 d
C27 C 0.62759(6) 0.5719(2) 0.74176(11) 0.0500(7) Uani 1 d
H27 H 0.635 0.5218 0.757 0.06 Uiso 1 calc
C28 C 0.62622(7) 0.5776(2) 0.68745(12) 0.0592(8) Uani 1 d
H28 H 0.6328 0.5323 0.667 0.071 Uiso 1 calc
C29 C 0.72744(5) 0.83596(19) 1.04077(11) 0.0444(6) Uani 1 d
C30 C 0.74064(5) 0.8563(2) 0.99383(10) 0.0439(6) Uani 1 d
C31 C 0.76532(5) 0.9021(2) 0.99715(10) 0.0440(6) Uani 1 d
C32 C 0.77608(5) 0.9263(2) 1.04674(11) 0.0467(6) Uani 1 d
C33 C 0.76243(5) 0.9041(2) 1.09556(11) 0.0460(6) Uani 1 d
C34 C 0.73906(6) 0.8584(2) 1.09236(11) 0.0465(6) Uani 1 d
C35 C 0.72720(6) 0.8340(2) 1.13951(11) 0.0555(8) Uani 1 d
H35 H 0.712 0.8013 1.1388 0.067 Uiso 1 calc
C36 C 0.73859(6) 0.8599(2) 1.18668(12) 0.0599(8) Uani 1 d
H36 H 0.7313 0.8446 1.2187 0.072 Uiso 1 calc
C37 C 0.77891(6) 0.9238(2) 0.95187(11) 0.0504(7) Uani 1 d
H37 H 0.7724 0.9088 0.9184 0.061 Uiso 1 calc
C38 C 0.81091(6) 0.9886(2) 1.00831(12) 0.0581(8) Uani 1 d
H38 H 0.8265 1.0189 1.0117 0.07 Uiso 1 calc
C39 C 0.61343(5) 0.6649(2) 1.07388(10) 0.0448(6) Uani 1 d
C40 C 0.58664(6) 0.6631(3) 1.06840(12) 0.0587(9) Uani 1 d
H40 H 0.5789 0.6682 1.0349 0.07 Uiso 1 calc
C41 C 0.57139(6) 0.6538(3) 1.11215(12) 0.0659(10) Uani 1 d
H41 H 0.5535 0.6534 1.1074 0.079 Uiso 1 calc
C42 C 0.58208(6) 0.6450(2) 1.16330(11) 0.0541(8) Uani 1 d
C43 C 0.60865(6) 0.6460(2) 1.16832(11) 0.0538(8) Uani 1 d
H43 H 0.6164 0.6409 1.2019 0.065 Uiso 1 calc
C44 C 0.62424(6) 0.6547(2) 1.12458(11) 0.0504(7) Uani 1 d
H44 H 0.6421 0.6536 1.1293 0.06 Uiso 1 calc
C45 C 0.70811(6) 0.7677(2) 0.74504(11) 0.0547(8) Uani 1 d
C46 C 0.70156(7) 0.7108(3) 0.70376(12) 0.0635(9) Uani 1 d
H46 H 0.6922 0.6597 0.7105 0.076 Uiso 1 calc
C47 C 0.70879(7) 0.7293(3) 0.65258(13) 0.0687(10) Uani 1 d
H47 H 0.7044 0.69 0.6255 0.082 Uiso 1 calc
C48 C 0.72255(7) 0.8056(3) 0.64054(12) 0.0694(10) Uani 1 d
C49 C 0.73152(8) 0.8538(3) 0.68271(13) 0.0725(11) Uani 1 d
H49 H 0.7428 0.9003 0.6767 0.087 Uiso 1 calc
C50 C 0.72446(7) 0.8360(3) 0.73423(13) 0.0674(10) Uani 1 d
H50 H 0.7309 0.871 0.7618 0.081 Uiso 1 calc
C51 C 0.80200(6) 0.9678(2) 0.95767(12) 0.0578(8) Uani 1 d
H51 H 0.8114 0.9832 0.9282 0.069 Uiso 1 calc
C52 C 0.76114(6) 0.9092(2) 1.18600(11) 0.0571(8) Uani 1 d
H52 H 0.7682 0.9284 1.2183 0.069 Uiso 1 calc
C53 C 0.57907(8) 0.9134(2) 0.81136(14) 0.0668(9) Uani 1 d
C54 C 0.58584(7) 0.8503(2) 0.77380(13) 0.0608(8) Uani 1 d
H54 H 0.5809 0.8586 0.7385 0.073 Uiso 1 calc
C55 C 0.60564(7) 0.7146(2) 0.69644(12) 0.0619(9) Uani 1 d
H55 H 0.5978 0.7644 0.6817 0.074 Uiso 1 calc
C56 C 0.61507(8) 0.6502(2) 0.66316(12) 0.0641(9) Uani 1 d
C57 C 0.61397(11) 0.6605(3) 0.60255(15) 0.0935(15) Uani 1 d
C58 C 0.56313(11) 0.9940(3) 0.79508(18) 0.0935(15) Uani 1 d
C59 C 0.52721(6) 0.4166(3) 0.92182(15) 0.0710(10) Uani 1 d
C60 C 0.56483(7) 0.6340(3) 1.21142(14) 0.0718(11) Uani 1 d
C61 C 0.65791(8) 0.2383(3) 0.8761(2) 0.0936(15) Uani 1 d
C62 C 0.72834(8) 0.8336(3) 0.58396(13) 0.0800(13) Uani 1 d
C63 C 0.55807(19) 0.5393(5) 1.2163(3) 0.223(5) Uani 1 d
H63A H 0.5463 0.5317 1.2447 0.335 Uiso 1 calc
H63B H 0.5735 0.5056 1.2236 0.335 Uiso 1 calc
H63C H 0.55 0.5191 1.1838 0.335 Uiso 1 calc
C64 C 0.54142(10) 0.6903(6) 1.20633(19) 0.159(3) Uani 1 d
H64A H 0.5314 0.6844 1.2376 0.239 Uiso 1 calc
H64B H 0.5312 0.6721 1.1759 0.239 Uiso 1 calc
H64C H 0.5465 0.7508 1.2022 0.239 Uiso 1 calc
C65 C 0.57892(10) 0.6605(6) 1.26201(17) 0.164(4) Uani 1 d
H65A H 0.5934 0.6221 1.2681 0.247 Uiso 1 calc
H65B H 0.5674 0.6561 1.2911 0.247 Uiso 1 calc
H65C H 0.5849 0.7203 1.259 0.247 Uiso 1 calc
C66 C 0.71849(10) 0.7656(4) 0.54310(14) 0.112(2) Uani 1 d
H66A H 0.7266 0.7097 0.5502 0.168 Uiso 1 calc
H66B H 0.7226 0.785 0.5081 0.168 Uiso 1 calc
H66C H 0.7001 0.7596 0.5455 0.168 Uiso 1 calc
C67 C 0.75700(8) 0.8486(3) 0.57719(15) 0.0876(14) Uani 1 d
H67A H 0.7631 0.8913 0.6026 0.131 Uiso 1 calc
H67B H 0.7599 0.8699 0.542 0.131 Uiso 1 calc
H67C H 0.7661 0.794 0.5826 0.131 Uiso 1 calc
C68 C 0.71394(10) 0.9204(4) 0.57316(19) 0.1117(19) Uani 1 d
H68A H 0.6957 0.91 0.5733 0.167 Uiso 1 calc
H68B H 0.7186 0.9431 0.5392 0.167 Uiso 1 calc
H68C H 0.7186 0.9625 0.6002 0.167 Uiso 1 calc
C69 C 0.57762(16) 1.0437(4) 0.7514(3) 0.163(3) Uani 1 d
H69A H 0.5693 1.0991 0.7443 0.244 Uiso 1 calc
H69B H 0.5775 1.0088 0.7197 0.244 Uiso 1 calc
H69C H 0.5951 1.054 0.7631 0.244 Uiso 1 calc
C70 C 0.53664(12) 0.9609(4) 0.7757(3) 0.146(3) Uani 1 d
H70A H 0.5269 1.009 0.7605 0.219 Uiso 1 calc
H70B H 0.5275 0.9369 0.8051 0.219 Uiso 1 calc
H70C H 0.5388 0.9159 0.7495 0.219 Uiso 1 calc
C71 C 0.55965(12) 1.0571(3) 0.8413(2) 0.120(2) Uani 1 d
H71A H 0.5508 1.1092 0.8289 0.18 Uiso 1 calc
H71B H 0.5763 1.0732 0.8561 0.18 Uiso 1 calc
H71C H 0.5497 1.0289 0.8679 0.18 Uiso 1 calc
C72 C 0.53399(8) 0.3862(3) 0.97873(16) 0.0888(13) Uani 1 d
H72A H 0.5363 0.4368 1.0012 0.133 Uiso 1 calc
H72B H 0.5497 0.3523 0.9788 0.133 Uiso 1 calc
H72C H 0.5202 0.3505 0.9917 0.133 Uiso 1 calc
C73 C 0.50163(7) 0.4676(3) 0.9216(2) 0.0975(16) Uani 1 d
H73A H 0.5036 0.5194 0.9431 0.146 Uiso 1 calc
H73B H 0.4883 0.4308 0.9355 0.146 Uiso 1 calc
H73C H 0.497 0.4845 0.8859 0.146 Uiso 1 calc
C74 C 0.52375(8) 0.3361(3) 0.88561(18) 0.0827(13) Uani 1 d
H74A H 0.5095 0.3012 0.8973 0.124 Uiso 1 calc
H74B H 0.5392 0.3012 0.887 0.124 Uiso 1 calc
H74C H 0.5203 0.3554 0.8499 0.124 Uiso 1 calc
C75 C 0.63644(12) 0.1832(4) 0.8514(4) 0.181(4) Uani 1 d
H75A H 0.6406 0.1217 0.8555 0.272 Uiso 1 calc
H75B H 0.6345 0.1971 0.8145 0.272 Uiso 1 calc
H75C H 0.6206 0.1956 0.8688 0.272 Uiso 1 calc
C76 C 0.66116(19) 0.2168(5) 0.9339(3) 0.193(4) Uani 1 d
H76A H 0.6662 0.1561 0.938 0.29 Uiso 1 calc
H76B H 0.6451 0.2264 0.9512 0.29 Uiso 1 calc
H76C H 0.6743 0.2541 0.9497 0.29 Uiso 1 calc
C77 C 0.68268(11) 0.2147(4) 0.8459(3) 0.137(3) Uani 1 d
H77A H 0.6972 0.2453 0.8616 0.206 Uiso 1 calc
H77B H 0.6805 0.232 0.8094 0.206 Uiso 1 calc
H77C H 0.6856 0.1523 0.8479 0.206 Uiso 1 calc
C78 C 0.58715(19) 0.6559(9) 0.5853(3) 0.263(6) Uani 1 d
H78A H 0.5766 0.6818 0.6118 0.394 Uiso 1 calc
H78B H 0.5823 0.5953 0.5801 0.394 Uiso 1 calc
H78C H 0.5848 0.6876 0.5526 0.394 Uiso 1 calc
C79 C 0.6309(2) 0.5989(6) 0.57552(19) 0.232(6) Uani 1 d
H79A H 0.6244 0.54 0.5792 0.349 Uiso 1 calc
H79B H 0.648 0.6025 0.591 0.349 Uiso 1 calc
H79C H 0.6314 0.6139 0.5386 0.349 Uiso 1 calc
C80 C 0.6222(3) 0.7509(5) 0.5870(2) 0.265(7) Uani 1 d
H80A H 0.64 0.7595 0.5971 0.397 Uiso 1 calc
H80B H 0.6118 0.7938 0.6045 0.397 Uiso 1 calc
H80C H 0.62 0.7577 0.5493 0.397 Uiso 1 calc
C83 C 0.57231(10) 0.1693(3) 0.96558(19) 0.0912(14) Uani 1 d
C84 C 0.55785(14) 0.1083(5) 0.9972(3) 0.144(3) Uani 1 d
H84A H 0.5397 0.1208 0.993 0.216 Uiso 1 calc
H84B H 0.563 0.1145 1.0338 0.216 Uiso 1 calc
H84C H 0.5612 0.049 0.9858 0.216 Uiso 1 calc
N1 N 0.66078(5) 0.69960(16) 0.84581(8) 0.0444(5) Uani 1 d
N2 N 0.63861(4) 0.51563(16) 0.86381(8) 0.0402(5) Uani 1 d
N3 N 0.59173(4) 0.57624(17) 0.87143(8) 0.0450(5) Uani 1 d
N4 N 0.61869(4) 0.63530(16) 0.77406(9) 0.0441(5) Uani 1 d
N5 N 0.63530(4) 0.66923(16) 0.93309(8) 0.0424(5) Uani 1 d
N6 N 0.60727(5) 0.76106(16) 0.83959(9) 0.0479(5) Uani 1 d
N7 N 0.70445(4) 0.79619(16) 1.03934(8) 0.0443(5) Uani 1 d
N8 N 0.73077(4) 0.83425(16) 0.94602(9) 0.0453(5) Uani 1 d
N9 N 0.77326(5) 0.93080(18) 1.14230(9) 0.0527(6) Uani 1 d
N10 N 0.79888(5) 0.96844(19) 1.05213(10) 0.0533(6) Uani 1 d
N11 N 0.58295(10) 0.2169(3) 0.94241(19) 0.1152(15) Uani 1 d
F1 F 0.68837(5) 0.34578(17) 0.65420(10) 0.0931(8) Uani 1 d
F2 F 0.66621(4) 0.39103(18) 0.72490(9) 0.0829(6) Uani 1 d
F3 F 0.72327(6) 0.4117(3) 0.68377(12) 0.1543(16) Uani 1 d
F4 F 0.70085(9) 0.4628(4) 0.75348(12) 0.211(3) Uani 1 d
F5 F 0.70286(6) 0.3198(3) 0.73655(15) 0.1627(18) Uani 1 d
F6 F 0.68594(9) 0.4864(2) 0.67101(13) 0.1561(16) Uani 1 d
F7 F 0.52379(10) 0.7058(3) 0.9687(2) 0.216(3) Uani 1 d
F8 F 0.56026(6) 0.7747(3) 0.96570(14) 0.1374(13) Uani 1 d
F9 F 0.53067(7) 0.8124(4) 0.90853(14) 0.1762(18) Uani 1 d
F10 F 0.53897(10) 0.9010(2) 0.9725(2) 0.201(2) Uani 1 d
F11 F 0.50251(6) 0.8299(3) 0.97408(18) 0.1761(18) Uani 1 d
F12 F 0.53267(8) 0.7941(3) 1.03195(13) 0.1589(16) Uani 1 d
P1 P 0.69470(2) 0.40402(8) 0.70468(4) 0.0719(3) Uani 1 d
P2 P 0.53134(2) 0.80526(9) 0.97082(5) 0.0821(3) Uani 1 d
Ru1 Ru 0.62526(2) 0.64249(2) 0.85464(2) 0.04189(8) Uani 1 d

loop_
_atom_site_aniso_label
_atom_site_aniso_U_11
_atom_site_aniso_U_22
_atom_site_aniso_U_33
_atom_site_aniso_U_23
_atom_site_aniso_U_13
_atom_site_aniso_U_12
C1 0.0382(15) 0.071(2) 0.0614(18) -0.0084(16) 0.0009(13) 0.0012(14)
C2 0.0349(16) 0.089(3) 0.072(2) -0.0199(19) 0.0055(14) 0.0020(16)
C3 0.0394(15) 0.078(2) 0.0499(16) -0.0172(15) 0.0093(12) -0.0110(15)
C4 0.0384(14) 0.069(2) 0.0448(14) -0.0075(14) 0.0066(11) -0.0080(14)
C5 0.0337(13) 0.0619(18) 0.0355(12) -0.0063(12) 0.0007(10) -0.0034(12)
C6 0.0322(13) 0.0615(17) 0.0342(12) 0.0006(12) -0.0024(10) -0.0063(12)
C7 0.0405(15) 0.0557(18) 0.0609(18) 0.0111(14) 0.0003(13) -0.0050(13)
C8 0.0437(17) 0.067(2) 0.070(2) 0.0124(16) -0.0018(15) 0.0054(15)
C9 0.0340(15) 0.069(2) 0.0649(19) 0.0019(16) -0.0036(13) 0.0036(14)
C10 0.0305(13) 0.0676(19) 0.0428(14) 0.0030(13) -0.0024(10) -0.0044(13)
C11 0.0373(14) 0.0650(19) 0.0362(13) 0.0016(12) 0.0011(10) -0.0093(13)
C12 0.0366(14) 0.0569(16) 0.0362(13) 0.0007(12) 0.0013(10) -0.0060(12)
C13 0.0427(14) 0.0572(17) 0.0344(12) -0.0036(12) 0.0028(10) -0.0036(13)
C14 0.0404(14) 0.0532(16) 0.0345(12) -0.0009(11) 0.0020(10) -0.0077(12)
C15 0.0430(15) 0.0526(16) 0.0336(12) -0.0023(11) 0.0005(10) -0.0095(12)
C16 0.0426(14) 0.0487(15) 0.0383(13) -0.0054(11) 0.0038(11) -0.0090(12)
C17 0.0434(15) 0.0530(16) 0.0363(13) -0.0015(11) 0.0020(11) -0.0067(12)
C18 0.0460(15) 0.0633(19) 0.0388(13) -0.0029(13) 0.0038(11) -0.0172(14)
C19 0.0558(17) 0.0559(17) 0.0370(13) -0.0022(12) 0.0059(12) -0.0109(14)
C20 0.0512(16) 0.0574(17) 0.0305(12) -0.0024(11) 0.0040(11) -0.0110(13)
C21 0.0422(14) 0.0504(16) 0.0311(12) -0.0009(11) 0.0015(10) -0.0053(12)
C22 0.0399(14) 0.0463(15) 0.0347(12) -0.0018(11) 0.0010(10) -0.0074(12)
C23 0.078(2) 0.069(2) 0.0542(18) -0.0155(16) 0.0058(16) 0.0051(19)
C24 0.066(2) 0.0600(19) 0.0465(16) -0.0068(14) 0.0002(14) 0.0031(16)
C25 0.0511(17) 0.0606(19) 0.0416(14) -0.0047(13) 0.0005(12) 0.0032(14)
C26 0.0531(17) 0.0574(18) 0.0401(14) -0.0064(13) -0.0045(12) 0.0037(14)
C27 0.0562(17) 0.0513(17) 0.0420(14) -0.0046(12) -0.0060(12) 0.0074(14)
C28 0.077(2) 0.0600(19) 0.0407(15) -0.0065(14) -0.0024(14) 0.0074(17)
C29 0.0401(14) 0.0553(17) 0.0378(13) -0.0026(12) 0.0028(11) -0.0070(12)
C30 0.0405(14) 0.0545(16) 0.0369(13) -0.0025(12) 0.0031(10) -0.0046(12)
C31 0.0385(14) 0.0540(17) 0.0395(13) -0.0027(12) 0.0014(10) -0.0067(12)
C32 0.0391(14) 0.0574(17) 0.0437(14) -0.0052(12) -0.0001(11) -0.0055(13)
C33 0.0404(14) 0.0581(18) 0.0395(13) -0.0052(12) -0.0001(11) -0.0074(13)
C34 0.0429(15) 0.0591(17) 0.0374(13) -0.0054(12) 0.0000(11) -0.0065(13)
C35 0.0468(16) 0.080(2) 0.0402(14) -0.0061(14) 0.0027(12) -0.0178(15)
C36 0.0579(19) 0.086(2) 0.0356(14) -0.0069(15) 0.0028(13) -0.0177(17)
C37 0.0429(15) 0.0661(19) 0.0423(14) 0.0011(13) 0.0016(11) -0.0071(14)
C38 0.0388(15) 0.079(2) 0.0561(17) -0.0003(16) 0.0006(13) -0.0156(15)
C39 0.0354(13) 0.0635(18) 0.0355(13) 0.0036(12) -0.0013(10) -0.0035(12)
C40 0.0367(15) 0.101(3) 0.0383(14) 0.0103(15) -0.0020(11) -0.0055(16)
C41 0.0327(14) 0.120(3) 0.0446(16) 0.0173(17) -0.0012(12) -0.0022(17)
C42 0.0403(15) 0.085(2) 0.0371(14) 0.0094(14) 0.0044(11) -0.0007(15)
C43 0.0412(15) 0.086(2) 0.0344(13) 0.0103(14) -0.0006(11) -0.0022(15)
C44 0.0363(14) 0.076(2) 0.0389(14) 0.0075(13) -0.0007(11) -0.0030(14)
C45 0.0575(18) 0.072(2) 0.0351(13) -0.0036(13) 0.0044(12) -0.0203(16)
C46 0.070(2) 0.076(2) 0.0452(16) -0.0052(15) 0.0110(14) -0.0289(18)
C47 0.074(2) 0.090(3) 0.0418(16) -0.0105(16) 0.0095(15) -0.029(2)
C48 0.070(2) 0.100(3) 0.0387(15) 0.0000(16) 0.0100(14) -0.032(2)
C49 0.080(2) 0.091(3) 0.0470(17) -0.0023(17) 0.0113(16) -0.046(2)
C50 0.073(2) 0.090(3) 0.0397(15) -0.0052(16) 0.0035(14) -0.034(2)
C51 0.0451(16) 0.080(2) 0.0489(16) 0.0048(15) 0.0088(12) -0.0135(16)
C52 0.0573(18) 0.077(2) 0.0369(14) -0.0091(14) -0.0042(12) -0.0117(16)
C53 0.075(2) 0.060(2) 0.065(2) -0.0106(17) 0.0009(17) 0.0106(18)
C54 0.073(2) 0.064(2) 0.0456(16) -0.0046(14) -0.0044(15) 0.0091(17)
C55 0.081(2) 0.059(2) 0.0449(16) -0.0016(14) -0.0079(15) 0.0151(17)
C56 0.087(3) 0.068(2) 0.0363(15) -0.0023(14) -0.0052(15) 0.0113(19)
C57 0.144(4) 0.097(3) 0.0388(18) 0.0015(19) -0.010(2) 0.032(3)
C58 0.122(4) 0.077(3) 0.081(3) -0.014(2) -0.017(3) 0.038(3)
C59 0.0421(17) 0.098(3) 0.074(2) -0.023(2) 0.0194(15) -0.0172(18)
C60 0.0468(18) 0.119(3) 0.0498(17) 0.0148(19) 0.0121(14) 0.002(2)
C61 0.059(2) 0.071(3) 0.151(5) 0.023(3) 0.005(3) 0.011(2)
C62 0.083(3) 0.117(3) 0.0398(17) 0.0050(19) 0.0095(16) -0.038(3)
C63 0.298(11) 0.145(6) 0.238(9) 0.029(6) 0.210(9) -0.055(7)
C64 0.079(3) 0.337(10) 0.064(3) 0.040(4) 0.030(2) 0.071(5)
C65 0.082(3) 0.372(12) 0.040(2) -0.007(4) 0.019(2) -0.032(5)
C66 0.126(4) 0.174(5) 0.0368(17) -0.013(2) 0.018(2) -0.073(4)
C67 0.085(3) 0.127(4) 0.0516(19) 0.001(2) 0.0201(19) -0.040(3)
C68 0.096(4) 0.167(6) 0.073(3) 0.037(3) 0.009(2) -0.028(4)
C69 0.253(9) 0.100(4) 0.138(6) 0.045(4) 0.045(6) 0.080(5)
C70 0.137(5) 0.140(5) 0.158(6) -0.050(4) -0.054(4) 0.075(4)
C71 0.153(5) 0.089(3) 0.116(4) -0.033(3) -0.023(4) 0.054(3)
C72 0.070(3) 0.126(4) 0.071(2) -0.005(2) 0.028(2) -0.026(3)
C73 0.0400(19) 0.126(4) 0.128(4) -0.029(3) 0.028(2) -0.012(2)
C74 0.053(2) 0.098(3) 0.098(3) -0.023(2) 0.018(2) -0.030(2)
C75 0.088(4) 0.073(3) 0.383(13) -0.049(6) 0.008(6) 0.009(3)
C76 0.289(11) 0.117(5) 0.172(7) 0.068(5) -0.024(7) 0.063(6)
C77 0.090(4) 0.083(4) 0.240(8) 0.000(4) 0.024(4) 0.028(3)
C78 0.202(8) 0.522(16) 0.061(3) 0.012(6) -0.058(5) -0.047(9)
C79 0.441(15) 0.217(8) 0.041(2) 0.016(4) 0.046(5) 0.178(10)
C80 0.60(2) 0.139(7) 0.055(3) 0.017(4) 0.065(7) 0.008(10)
C83 0.106(4) 0.090(3) 0.079(3) -0.009(2) 0.017(3) -0.024(3)
C84 0.178(7) 0.133(5) 0.124(5) 0.005(4) 0.046(5) -0.060(5)
N1 0.0492(13) 0.0528(14) 0.0312(10) -0.0011(9) 0.0017(9) -0.0068(11)
N2 0.0318(11) 0.0549(14) 0.0338(10) -0.0006(9) -0.0012(8) -0.0053(10)
N3 0.0342(11) 0.0635(15) 0.0370(11) -0.0086(10) -0.0025(9) 0.0008(11)
N4 0.0403(12) 0.0551(14) 0.0367(11) -0.0034(10) -0.0034(9) -0.0016(10)
N5 0.0356(11) 0.0571(14) 0.0343(10) -0.0007(10) -0.0009(8) -0.0067(10)
N6 0.0551(14) 0.0492(14) 0.0394(12) -0.0041(10) 0.0013(10) -0.0023(11)
N7 0.0422(12) 0.0581(14) 0.0324(10) -0.0039(10) 0.0000(9) -0.0101(11)
N8 0.0418(12) 0.0565(14) 0.0376(11) -0.0037(10) 0.0026(9) -0.0093(11)
N9 0.0489(14) 0.0665(16) 0.0424(12) -0.0076(11) -0.0035(10) -0.0103(12)
N10 0.0389(13) 0.0734(18) 0.0477(13) -0.0054(12) 0.0005(10) -0.0132(12)
N11 0.127(4) 0.108(3) 0.112(3) 0.002(3) 0.034(3) -0.031(3)
F1 0.0668(14) 0.115(2) 0.0972(17) -0.0446(15) 0.0048(12) 0.0048(13)
F2 0.0527(12) 0.1151(18) 0.0810(14) -0.0223(13) 0.0035(10) -0.0010(12)
F3 0.0763(18) 0.294(5) 0.093(2) 0.013(2) 0.0022(14) -0.083(3)
F4 0.240(4) 0.318(6) 0.0768(18) -0.079(3) 0.043(2) -0.209(4)
F5 0.090(2) 0.254(5) 0.145(3) 0.100(3) 0.021(2) 0.047(3)
F6 0.278(5) 0.093(2) 0.101(2) 0.0157(17) 0.066(3) 0.040(3)
F7 0.243(5) 0.110(3) 0.303(6) -0.058(3) 0.163(5) -0.056(3)
F8 0.093(2) 0.186(3) 0.134(3) 0.058(2) 0.0318(18) 0.047(2)
F9 0.124(3) 0.309(6) 0.096(2) 0.026(3) -0.007(2) -0.005(3)
F10 0.242(5) 0.081(2) 0.282(6) -0.010(3) 0.048(4) -0.029(3)
F11 0.077(2) 0.251(5) 0.201(4) 0.041(4) 0.025(2) 0.050(3)
F12 0.161(3) 0.226(4) 0.091(2) 0.020(3) 0.024(2) 0.052(3)
P1 0.0576(5) 0.1028(8) 0.0549(5) -0.0063(5) -0.0046(4) -0.0251(5)
P2 0.0708(6) 0.0874(8) 0.0886(7) 0.0054(6) 0.0098(5) 0.0043(6)
Ru1 0.03791(12) 0.05447(13) 0.03315(11) -0.00260(9) -0.00156(7) -0.00565(10)

loop_
_atom_type_symbol
_atom_type_description
_atom_type_scat_dispersion_real
_atom_type_scat_dispersion_imag
_atom_type_scat_source
C C 0.0181 0.0091 'International Tables Vol C Tables 4.2.6.8 and 6.1.1.4'
H H 0 0 'International Tables Vol C Tables 4.2.6.8 and 6.1.1.4'
N N 0.0311 0.018 'International Tables Vol C Tables 4.2.6.8 and 6.1.1.4'
F F 0.0727 0.0534 'International Tables Vol C Tables 4.2.6.8 and 6.1.1.4'
P P 0.2955 0.4335 'International Tables Vol C Tables 4.2.6.8 and 6.1.1.4'
Ru Ru 0.0552 3.296 'International Tables Vol C Tables 4.2.6.8 and 6.1.1.4'

loop_
_exptl_crystal_face_index_h
_exptl_crystal_face_index_k
_exptl_crystal_face_index_l
_exptl_crystal_face_perp_dist
-33 -1 -1 0.0473
-20 6 8 0.059
33 1 1 0.0473
-1 7 -11 0.0951
-1 -8 10 0.1035
13 6 11 0.0498
-5 10 3 0.0764
-14 3 -14 0.0806
19 8 -3 0.0696
21 -8 1 0.1003
-13 -1 15 0.0675
11 -7 -11 0.0627

loop_
_geom_angle_atom_site_label_1
_geom_angle_atom_site_label_2
_geom_angle_atom_site_label_3
_geom_angle
N3 C1 C2 121.6(3)
C3 C2 C1 122.1(3)
C2 C3 C4 115.7(3)
C2 C3 C59 124.4(3)
C4 C3 C59 119.8(3)
C3 C4 C5 121.1(3)
N3 C5 C4 122.0(3)
N3 C5 C6 114.6(2)
C4 C5 C6 123.4(3)
N2 C6 C7 121.6(3)
N2 C6 C5 114.9(3)
C7 C6 C5 123.5(3)
C6 C7 C8 121.7(3)
C9 C8 C7 115.7(3)
C9 C8 C61 123.4(3)
C7 C8 C61 120.8(3)
C10 C9 C8 120.9(3)
N2 C10 C9 122.9(3)
N5 C11 C12 123.6(3)
C13 C12 C11 118.2(2)
C13 C12 C39 121.3(2)
C11 C12 C39 120.5(2)
C12 C13 C14 119.7(2)
C22 C14 C13 118.3(2)
C22 C14 C15 118.6(2)
C13 C14 C15 123.2(2)
N7 C15 C16 121.3(2)
N7 C15 C14 118.0(2)
C16 C15 C14 120.6(2)
N8 C16 C15 121.7(2)
N8 C16 C17 118.4(2)
C15 C16 C17 119.9(2)
C21 C17 C18 118.6(2)
C21 C17 C16 118.4(2)
C18 C17 C16 123.0(3)
C19 C18 C17 119.1(3)
C20 C19 C18 117.9(3)
C20 C19 C45 117.8(3)
C18 C19 C45 124.2(3)
N1 C20 C19 124.6(3)
N1 C21 C17 123.0(2)
N1 C21 C22 115.4(2)
C17 C21 C22 121.6(2)
N5 C22 C14 122.7(2)
N5 C22 C21 116.4(2)
C14 C22 C21 120.9(2)
C24 C23 C53 120.1(3)
N6 C24 C23 124.2(3)
N6 C25 C54 121.4(3)
N6 C25 C26 114.3(3)
C54 C25 C26 124.3(3)
N4 C26 C55 121.2(3)
N4 C26 C25 114.5(2)
C55 C26 C25 124.2(3)
N4 C27 C28 123.3(3)
C56 C28 C27 120.2(3)
N7 C29 C30 121.7(2)
N7 C29 C34 118.4(2)
C30 C29 C34 119.9(3)
N8 C30 C29 121.2(3)
N8 C30 C31 118.9(2)
C29 C30 C31 119.9(2)
C32 C31 C37 118.1(3)
C32 C31 C30 120.1(2)
C37 C31 C30 121.8(2)
N10 C32 C31 122.6(3)
N10 C32 C33 117.6(2)
C31 C32 C33 119.8(2)
N9 C33 C34 122.5(3)
N9 C33 C32 117.5(2)
C34 C33 C32 120.0(2)
C33 C34 C35 118.8(3)
C33 C34 C29 120.2(3)
C35 C34 C29 121.1(3)
C36 C35 C34 118.2(3)
C35 C36 C52 119.1(3)
C51 C37 C31 118.9(3)
N10 C38 C51 124.6(3)
C40 C39 C44 117.7(3)
C40 C39 C12 121.7(2)
C44 C39 C12 120.6(2)
C41 C40 C39 120.9(3)
C40 C41 C42 121.8(3)
C43 C42 C41 116.9(3)
C43 C42 C60 122.0(3)
C41 C42 C60 121.1(3)
C42 C43 C44 121.9(3)
C43 C44 C39 120.8(3)
C50 C45 C46 117.4(3)
C50 C45 C19 122.4(3)
C46 C45 C19 120.2(3)
C47 C46 C45 120.5(3)
C46 C47 C48 121.7(3)
C49 C48 C47 116.1(3)
C49 C48 C62 120.6(3)
C47 C48 C62 123.3(3)
C48 C49 C50 122.4(3)
C45 C50 C49 120.9(3)
C37 C51 C38 118.4(3)
N9 C52 C36 124.2(3)
C54 C53 C23 115.9(3)
C54 C53 C58 120.6(3)
C23 C53 C58 123.5(3)
C25 C54 C53 121.2(3)
C26 C55 C56 121.7(3)
C28 C56 C55 116.3(3)
C28 C56 C57 121.8(3)
C55 C56 C57 121.8(3)
C78 C57 C79 114.3(7)
C78 C57 C80 104.1(7)
C79 C57 C80 106.5(7)
C78 C57 C56 107.6(5)
C79 C57 C56 113.1(4)
C80 C57 C56 110.7(4)
C70 C58 C71 109.1(5)
C70 C58 C53 107.4(4)
C71 C58 C53 111.8(4)
C70 C58 C69 112.4(5)
C71 C58 C69 108.0(5)
C53 C58 C69 108.2(4)
C3 C59 C73 111.5(4)
C3 C59 C74 109.5(3)
C73 C59 C74 108.2(3)
C3 C59 C72 108.6(3)
C73 C59 C72 109.2(3)
C74 C59 C72 109.8(4)
C63 C60 C64 111.7(6)
C63 C60 C65 107.3(6)
C64 C60 C65 107.2(5)
C63 C60 C42 108.3(4)
C64 C60 C42 111.2(3)
C65 C60 C42 111.2(3)
C75 C61 C76 110.0(6)
C75 C61 C8 110.8(4)
C76 C61 C8 107.5(5)
C75 C61 C77 106.2(5)
C76 C61 C77 110.9(5)
C8 C61 C77 111.5(4)
C67 C62 C66 109.4(4)
C67 C62 C48 111.4(3)
C66 C62 C48 111.8(3)
C67 C62 C68 108.9(4)
C66 C62 C68 107.8(4)
C48 C62 C68 107.3(4)
N11 C83 C84 178.3(7)
C20 N1 C21 116.8(2)
C20 N1 Ru1 128.08(19)
C21 N1 Ru1 115.09(17)
C10 N2 C6 117.2(3)
C10 N2 Ru1 127.0(2)
C6 N2 Ru1 115.79(18)
C1 N3 C5 117.5(3)
C1 N3 Ru1 126.6(2)
C5 N3 Ru1 115.82(17)
C27 N4 C26 117.2(2)
C27 N4 Ru1 125.85(19)
C26 N4 Ru1 116.29(18)
C11 N5 C22 117.5(2)
C11 N5 Ru1 128.99(18)
C22 N5 Ru1 113.52(17)
C24 N6 C25 117.2(3)
C24 N6 Ru1 126.6(2)
C25 N6 Ru1 116.0(2)
C29 N7 C15 116.9(2)
C16 N8 C30 117.0(2)
C52 N9 C33 117.2(3)
C38 N10 C32 117.3(3)
F4 P1 F5 90.8(3)
F4 P1 F6 91.3(3)
F5 P1 F6 177.8(3)
F4 P1 F1 178.8(3)
F5 P1 F1 90.4(2)
F6 P1 F1 87.54(18)
F4 P1 F2 89.34(17)
F5 P1 F2 88.51(16)
F6 P1 F2 90.9(2)
F1 P1 F2 90.92(13)
F4 P1 F3 92.8(2)
F5 P1 F3 89.4(2)
F6 P1 F3 91.1(2)
F1 P1 F3 86.99(16)
F2 P1 F3 177.1(2)
F10 P2 F12 94.2(3)
F10 P2 F11 91.1(3)
F12 P2 F11 89.4(2)
F10 P2 F7 179.2(3)
F12 P2 F7 86.1(3)
F11 P2 F7 89.6(3)
F10 P2 F9 87.7(3)
F12 P2 F9 177.3(3)
F11 P2 F9 92.4(2)
F7 P2 F9 92.0(3)
F10 P2 F8 92.1(3)
F12 P2 F8 91.92(19)
F11 P2 F8 176.5(3)
F7 P2 F8 87.2(2)
F9 P2 F8 86.2(2)
N1 Ru1 N4 92.24(9)
N1 Ru1 N6 90.84(10)
N4 Ru1 N6 78.56(9)
N1 Ru1 N2 96.13(9)
N4 Ru1 N2 96.18(9)
N6 Ru1 N2 171.46(9)
N1 Ru1 N3 172.68(9)
N4 Ru1 N3 93.46(9)
N6 Ru1 N3 94.80(10)
N2 Ru1 N3 78.69(9)
N1 Ru1 N5 79.59(8)
N4 Ru1 N5 170.24(9)
N6 Ru1 N5 96.09(9)
N2 Ru1 N5 90.04(9)
N3 Ru1 N5 95.13(9)

loop_
_geom_bond_atom_site_label_1
_geom_bond_atom_site_label_2
_geom_bond_distance
C1 N3 1.349(4)
C1 C2 1.389(5)
C2 C3 1.375(5)
C3 C4 1.389(4)
C3 C59 1.522(5)
C4 C5 1.389(4)
C5 N3 1.356(4)
C5 C6 1.472(4)
C6 N2 1.359(3)
C6 C7 1.370(4)
C7 C8 1.399(4)
C8 C9 1.382(5)
C8 C61 1.514(5)
C9 C10 1.371(5)
C10 N2 1.354(3)
C11 N5 1.340(3)
C11 C12 1.395(4)
C12 C13 1.385(4)
C12 C39 1.492(4)
C13 C14 1.403(4)
C14 C22 1.387(3)
C14 C15 1.459(4)
C15 N7 1.339(3)
C15 C16 1.416(4)
C16 N8 1.334(3)
C16 C17 1.462(4)
C17 C21 1.390(4)
C17 C18 1.403(4)
C18 C19 1.390(4)
C19 C20 1.389(4)
C19 C45 1.480(4)
C20 N1 1.341(3)
C21 N1 1.361(3)
C21 C22 1.448(3)
C22 N5 1.370(3)
C23 C24 1.362(5)
C23 C53 1.398(5)
C24 N6 1.333(4)
C25 N6 1.364(4)
C25 C54 1.378(4)
C25 C26 1.476(4)
C26 N4 1.354(4)
C26 C55 1.379(4)
C27 N4 1.350(4)
C27 C28 1.373(4)
C28 C56 1.379(5)
C29 N7 1.335(3)
C29 C30 1.418(4)
C29 C34 1.460(4)
C30 N8 1.340(3)
C30 C31 1.456(4)
C31 C32 1.405(4)
C31 C37 1.398(4)
C32 N10 1.347(4)
C32 C33 1.477(4)
C33 N9 1.354(3)
C33 C34 1.396(4)
C34 C35 1.404(4)
C35 C36 1.372(4)
C36 C52 1.388(4)
C37 C51 1.374(4)
C38 N10 1.321(4)
C38 C51 1.384(4)
C39 C40 1.391(4)
C39 C44 1.391(4)
C40 C41 1.383(4)
C41 C42 1.397(4)
C42 C43 1.379(4)
C42 C60 1.537(4)
C43 C44 1.392(4)
C45 C50 1.370(4)
C45 C46 1.388(4)
C46 C47 1.384(4)
C47 C48 1.396(5)
C48 C49 1.363(5)
C48 C62 1.528(4)
C49 C50 1.387(4)
C52 N9 1.325(4)
C53 C54 1.398(5)
C53 C58 1.524(5)
C55 C56 1.386(5)
C56 C57 1.537(4)
C57 C78 1.446(10)
C57 C79 1.462(8)
C57 C80 1.490(9)
C58 C70 1.529(8)
C58 C71 1.524(6)
C58 C69 1.547(8)
C59 C73 1.534(5)
C59 C74 1.532(5)
C59 C72 1.540(6)
C60 C63 1.484(8)
C60 C64 1.485(6)
C60 C65 1.508(6)
C61 C75 1.511(8)
C61 C76 1.501(8)
C61 C77 1.553(7)
C62 C67 1.517(6)
C62 C66 1.535(6)
C62 C68 1.533(7)
C83 N11 1.088(6)
C83 C84 1.445(7)
N1 Ru1 2.052(2)
N2 Ru1 2.055(2)
N3 Ru1 2.061(2)
N4 Ru1 2.056(2)
N5 Ru1 2.073(2)
N6 Ru1 2.055(3)
F1 P1 1.577(2)
F2 P1 1.587(2)
F3 P1 1.590(3)
F4 P1 1.546(3)
F5 P1 1.560(4)
F6 P1 1.570(3)
F7 P2 1.559(4)
F8 P2 1.577(3)
F9 P2 1.575(4)
F10 P2 1.504(4)
F11 P2 1.544(3)
F12 P2 1.552(3)

loop_
_platon_squeeze_void_nr
_platon_squeeze_void_average_x
_platon_squeeze_void_average_y
_platon_squeeze_void_average_z
_platon_squeeze_void_volume
_platon_squeeze_void_count_electrons
_platon_squeeze_void_content
1 0.000 -0.500 0.250 2882 668 '28 (C2 H3 N)'
2 0.500 0.000 0.001 2882 668 '28 (C2 H3 N)'
